data_8100196
loop_
_publ_author_name
'Li, Xia'
'Zou, Ying-Quan'
'Liu, Zhi-Jie'
'Liu, Wei-Yi'

_publ_section_title
;
Crystal structure of catena-{ethanol[\m-(3-methylbenzoato-O,O')]
bis[\m-(3-methylbenzoato-O,O':O')]lanthanum(III)}, La(C~2~H~5~OH)
(C~8~H~7~O~2~)~3~
;
_journal_issue 4
_journal_name_full 'Zeitschrift f\"ur Kristallographie - New Crystal Structures'
_journal_page_first 433
_journal_page_last 434
_journal_volume 219
_journal_year 2004
_chemical_formula_moiety La(C~8~H~7~O~2~)~3~(CH~3~CH~2~OH)
_chemical_formula_sum 'C26 H27 La O7'
_chemical_formula_weight 590.39
_space_group_IT_number 2
_symmetry_cell_setting triclinic
_symmetry_space_group_name_Hall '-P 1'
_symmetry_space_group_name_H-M 'P -1'
_cell_angle_alpha 77.197(6)
_cell_angle_beta 86.326(5)
_cell_angle_gamma 82.844(6)
_cell_formula_units_Z 2
_cell_length_a 8.162(3)
_cell_length_b 12.698(5)
_cell_length_c 12.832(5)
_cell_measurement_temperature 293(2)
_cell_volume 1285.7(8)
_diffrn_ambient_temperature 293(2)
_exptl_crystal_density_diffrn 1.525
_cod_database_code 8100196

loop_
_symmetry_equiv_pos_as_xyz
'x, y, z'
'-x, -y, -z'

loop_
_atom_site_label
_atom_site_type_symbol
_atom_site_fract_x
_atom_site_fract_y
_atom_site_fract_z
_atom_site_U_iso_or_equiv
_atom_site_adp_type
_atom_site_occupancy
_atom_site_symmetry_multiplicity
_atom_site_Wyckoff_symbol
_atom_site_calc_flag
_atom_site_refinement_flags
_atom_site_disorder_assembly
_atom_site_disorder_group
La1 La 0.75451(3) 0.02341(2) 0.46801(2) 0.03465(11) Uani 1 2 i d . . .
O1 O 0.6138(4) 0.2142(3) 0.4537(3) 0.0535(9) Uani 1 2 i d . . .
O2 O 0.4627(3) 0.0951(2) 0.5527(3) 0.0394(7) Uani 1 2 i d . . .
O3 O 1.0036(4) 0.1244(2) 0.4263(3) 0.0419(7) Uani 1 2 i d . . .
O4 O 1.2624(4) 0.1422(3) 0.3757(3) 0.0500(8) Uani 1 2 i d . . .
O5 O 0.8196(4) 0.0783(3) 0.6310(3) 0.0528(9) Uani 1 2 i d . . .
O6 O 1.0836(4) 0.0486(3) 0.6737(3) 0.0530(9) Uani 1 2 i d . . .
C1 C 0.4890(5) 0.1942(4) 0.5136(4) 0.0410(11) Uani 1 2 i d . . .
C2 C 0.3749(5) 0.2847(4) 0.5415(4) 0.0394(11) Uani 1 2 i d . . .
C3 C 0.2747(6) 0.2701(4) 0.6332(4) 0.0516(13) Uani 1 2 i d . . .
H3A H 0.2743 0.2017 0.6781 0.062 Uiso 1 2 i calc R . .
C4 C 0.1748(7) 0.3587(5) 0.6576(5) 0.0652(16) Uani 1 2 i d . . .
H4A H 0.1104 0.3505 0.7207 0.078 Uiso 1 2 i calc R . .
C5 C 0.1708(8) 0.4592(5) 0.5882(6) 0.0676(17) Uani 1 2 i d . . .
H5A H 0.1010 0.5173 0.6048 0.081 Uiso 1 2 i calc R . .
C6 C 0.2667(6) 0.4755(4) 0.4957(5) 0.0549(14) Uani 1 2 i d . . .
C7 C 0.3707(6) 0.3873(4) 0.4740(4) 0.0475(12) Uani 1 2 i d . . .
H7A H 0.4394 0.3968 0.4127 0.057 Uiso 1 2 i calc R . .
C8 C 0.2614(8) 0.5841(5) 0.4181(6) 0.078(2) Uani 1 2 i d . . .
H8A H 0.1839 0.6360 0.4448 0.118 Uiso 1 2 i calc R . .
H8B H 0.2278 0.5769 0.3499 0.118 Uiso 1 2 i calc R . .
H8C H 0.3692 0.6084 0.4103 0.118 Uiso 1 2 i calc R . .
C9 C 1.1110(6) 0.1753(4) 0.3666(4) 0.0391(10) Uani 1 2 i d . . .
C10 C 1.0593(6) 0.2778(4) 0.2876(4) 0.0423(11) Uani 1 2 i d . . .
C11 C 1.1772(7) 0.3431(5) 0.2373(4) 0.0608(15) Uani 1 2 i d . . .
H11A H 1.2884 0.3226 0.2514 0.073 Uiso 1 2 i calc R . .
C12 C 1.1287(10) 0.4389(5) 0.1660(5) 0.081(2) Uani 1 2 i d . . .
H12A H 1.2073 0.4836 0.1325 0.098 Uiso 1 2 i calc R . .
C13 C 0.9639(9) 0.4683(5) 0.1442(5) 0.0741(18) Uani 1 2 i d . . .
H13A H 0.9329 0.5323 0.0951 0.089 Uiso 1 2 i calc R . .
C14 C 0.8454(8) 0.4054(5) 0.1934(4) 0.0653(16) Uani 1 2 i d . . .
C15 C 0.8940(6) 0.3096(4) 0.2658(4) 0.0501(12) Uani 1 2 i d . . .
H15A H 0.8146 0.2661 0.3002 0.060 Uiso 1 2 i calc R . .
C16 C 0.6643(9) 0.4394(6) 0.1716(6) 0.100(3) Uani 1 2 i d . . .
H16A H 0.6523 0.5077 0.1208 0.149 Uiso 1 2 i calc R . .
H16B H 0.6048 0.4468 0.2370 0.149 Uiso 1 2 i calc R . .
H16C H 0.6211 0.3852 0.1430 0.149 Uiso 1 2 i calc R . .
C17 C 0.9343(6) 0.0837(4) 0.6884(4) 0.0424(11) Uani 1 2 i d . . .
C18 C 0.8918(6) 0.1361(4) 0.7818(4) 0.0484(12) Uani 1 2 i d . . .
C19 C 0.7365(8) 0.1922(5) 0.7910(5) 0.0657(16) Uani 1 2 i d . B .
H19A H 0.6569 0.1937 0.7418 0.079 Uiso 1 2 i calc R . .
C20 C 0.7009(11) 0.2457(6) 0.8735(6) 0.091(2) Uani 1 2 i d D . .
H20 H 0.5981 0.2855 0.8783 0.110 Uiso 0.55 2 i calc PR C 1
C21 C 0.8144(13) 0.2410(6) 0.9480(6) 0.103(3) Uani 1 2 i d . A .
H21A H 0.7871 0.2763 1.0042 0.124 Uiso 1 2 i calc R . .
C22 C 0.9669(10) 0.1856(6) 0.9417(5) 0.085(2) Uani 1 2 i d D . .
H22 H 1.0445 0.1833 0.9924 0.101 Uiso 0.45 2 i calc PR C 2
C23 C 1.0046(8) 0.1324(5) 0.8579(4) 0.0655(15) Uani 1 2 i d . A .
H23A H 1.1083 0.0936 0.8533 0.079 Uiso 1 2 i calc R . .
C24 C 1.0902(13) 0.1801(10) 1.0250(8) 0.119(4) Uani 0.75 2 i d PD A 1
H24A H 1.0436 0.2216 1.0761 0.178 Uiso 0.75 2 i calc PR A 1
H24B H 1.1881 0.2095 0.9915 0.178 Uiso 0.75 2 i calc PR A 1
H24C H 1.1180 0.1058 1.0609 0.178 Uiso 0.75 2 i calc PR A 1
C24' C 0.538(2) 0.311(2) 0.889(3) 0.115(12) Uani 0.25 2 i d PD B 2
H24D H 0.5423 0.3430 0.9502 0.173 Uiso 0.25 2 i calc PR B 2
H24E H 0.4515 0.2647 0.9011 0.173 Uiso 0.25 2 i calc PR B 2
H24F H 0.5164 0.3678 0.8268 0.173 Uiso 0.25 2 i calc PR B 2
O7 O 0.5915(4) 0.1057(3) 0.2918(3) 0.0593(9) Uani 1 2 i d D . .
H7C H 0.4981 0.1379 0.3066 0.071 Uiso 0.55 2 i d PR C .
H7B H 0.5460 0.1708 0.2833 0.071 Uiso 0.45 2 i d PR . .
C25 C 0.5707(19) 0.0465(10) 0.2105(9) 0.074(4) Uani 0.55 2 i d PD C 1
H25A H 0.5267 -0.0210 0.2439 0.089 Uiso 0.55 2 i calc PR C 1
H25B H 0.6780 0.0282 0.1779 0.089 Uiso 0.55 2 i calc PR C 1
C26 C 0.457(3) 0.1095(16) 0.1244(12) 0.123(7) Uani 0.55 2 i d PD C 1
H26A H 0.4482 0.0666 0.0725 0.185 Uiso 0.55 2 i calc PR C 1
H26B H 0.5009 0.1758 0.0900 0.185 Uiso 0.55 2 i calc PR C 1
H26C H 0.3496 0.1261 0.1558 0.185 Uiso 0.55 2 i calc PR C 1
C25' C 0.613(2) 0.1097(17) 0.1797(8) 0.088(6) Uani 0.45 2 i d PD C 2
H25C H 0.7278 0.0880 0.1610 0.106 Uiso 0.45 2 i calc PR C 2
H25D H 0.5807 0.1823 0.1386 0.106 Uiso 0.45 2 i calc PR C 2
C26' C 0.502(4) 0.030(2) 0.160(2) 0.156(12) Uani 0.45 2 i d PD C 2
H26D H 0.5113 0.0268 0.0854 0.233 Uiso 0.45 2 i calc PR C 2
H26E H 0.3898 0.0534 0.1781 0.233 Uiso 0.45 2 i calc PR C 2
H26F H 0.5348 -0.0407 0.2026 0.233 Uiso 0.45 2 i calc PR C 2

loop_
_atom_site_aniso_label
_atom_site_aniso_U_11
_atom_site_aniso_U_22
_atom_site_aniso_U_33
_atom_site_aniso_U_23
_atom_site_aniso_U_13
_atom_site_aniso_U_12
La1 0.02796(16) 0.03483(16) 0.04211(16) -0.01087(11) 0.00398(10) -0.00535(10)
O1 0.0422(19) 0.0399(19) 0.075(2) -0.0124(17) 0.0191(18) -0.0034(16)
O2 0.0314(16) 0.0334(17) 0.0563(19) -0.0153(14) -0.0008(14) -0.0050(14)
O3 0.0348(17) 0.0345(17) 0.0548(19) -0.0062(14) 0.0087(15) -0.0090(14)
O4 0.0354(19) 0.059(2) 0.053(2) -0.0033(16) 0.0004(15) -0.0129(17)
O5 0.0422(19) 0.068(2) 0.055(2) -0.0302(18) 0.0017(17) -0.0038(18)
O6 0.038(2) 0.071(2) 0.057(2) -0.0315(19) 0.0056(16) -0.0064(18)
C1 0.034(3) 0.038(3) 0.054(3) -0.013(2) -0.005(2) -0.005(2)
C2 0.031(2) 0.034(2) 0.056(3) -0.018(2) -0.003(2) -0.002(2)
C3 0.048(3) 0.048(3) 0.059(3) -0.017(2) 0.003(3) 0.000(2)
C4 0.060(4) 0.066(4) 0.071(4) -0.031(3) 0.008(3) 0.008(3)
C5 0.060(4) 0.051(4) 0.097(5) -0.038(3) -0.011(4) 0.016(3)
C6 0.046(3) 0.038(3) 0.083(4) -0.018(3) -0.018(3) 0.002(2)
C7 0.038(3) 0.042(3) 0.065(3) -0.016(2) -0.004(2) -0.006(2)
C8 0.068(4) 0.039(3) 0.125(6) -0.008(3) -0.032(4) 0.000(3)
C9 0.043(3) 0.038(3) 0.040(2) -0.016(2) 0.004(2) -0.011(2)
C10 0.052(3) 0.038(3) 0.038(2) -0.010(2) 0.001(2) -0.008(2)
C11 0.061(3) 0.061(4) 0.057(3) 0.003(3) 0.005(3) -0.025(3)
C12 0.109(6) 0.061(4) 0.066(4) 0.012(3) 0.016(4) -0.036(4)
C13 0.107(5) 0.054(4) 0.051(3) 0.002(3) 0.001(4) 0.003(4)
C14 0.076(4) 0.059(4) 0.052(3) -0.007(3) 0.002(3) 0.012(3)
C15 0.056(3) 0.045(3) 0.046(3) -0.007(2) 0.008(2) -0.002(3)
C16 0.088(5) 0.101(6) 0.091(5) 0.002(4) -0.012(4) 0.029(5)
C17 0.043(3) 0.043(3) 0.044(3) -0.015(2) 0.005(2) -0.008(2)
C18 0.057(3) 0.047(3) 0.044(3) -0.016(2) 0.010(2) -0.012(3)
C19 0.070(4) 0.067(4) 0.061(4) -0.024(3) 0.018(3) -0.006(3)
C20 0.115(6) 0.084(5) 0.077(5) -0.038(4) 0.027(5) 0.003(5)
C21 0.157(8) 0.092(6) 0.070(5) -0.047(4) 0.039(5) -0.017(6)
C22 0.115(6) 0.097(5) 0.053(4) -0.037(4) 0.009(4) -0.026(5)
C23 0.069(4) 0.077(4) 0.056(3) -0.028(3) 0.007(3) -0.012(3)
C24 0.146(10) 0.163(11) 0.072(7) -0.064(7) -0.022(7) -0.033(9)
C24' 0.18(4) 0.08(2) 0.09(2) -0.027(18) 0.00(2) 0.00(2)
O7 0.053(2) 0.065(2) 0.056(2) -0.0091(18) -0.0026(17) -0.0031(19)
C25 0.088(10) 0.070(9) 0.065(9) -0.025(7) -0.015(8) 0.010(8)
C26 0.20(2) 0.128(15) 0.045(8) -0.011(9) -0.042(10) -0.013(15)
C25' 0.099(14) 0.098(15) 0.057(10) -0.001(9) -0.002(9) 0.001(12)
C26' 0.22(3) 0.17(3) 0.11(2) -0.07(2) -0.02(2) -0.06(3)

loop_
_geom_bond_atom_site_label_1
_geom_bond_atom_site_label_2
_geom_bond_distance
_geom_bond_site_symmetry_2
_geom_bond_publ_flag
La1 O6 2.452(3) 2_756 ?
La1 O5 2.454(3) . ?
La1 O3 2.504(3) . ?
La1 O1 2.522(3) . ?
La1 O2 2.526(3) 2_656 ?
La1 O4 2.575(3) 2_756 ?
La1 O7 2.639(4) . ?
La1 O2 2.692(3) . ?
La1 O3 2.748(3) 2_756 ?
La1 C1 2.995(5) . ?
La1 C9 3.052(5) 2_756 ?
La1 La1 4.0863(15) 2_756 ?
O1 C1 1.254(5) . ?
O2 C1 1.287(5) . ?
O2 La1 2.526(3) 2_656 ?
O3 C9 1.268(5) . ?
O3 La1 2.748(3) 2_756 ?
O4 C9 1.259(5) . ?
O4 La1 2.575(3) 2_756 ?
O5 C17 1.246(6) . ?
O6 C17 1.261(6) . ?
O6 La1 2.452(3) 2_756 ?
C1 C2 1.479(6) . ?
C2 C3 1.381(7) . ?
C2 C7 1.393(7) . ?
C3 C4 1.386(7) . ?
C3 H3A 0.9300 . ?
C4 C5 1.383(9) . ?
C4 H4A 0.9300 . ?
C5 C6 1.370(9) . ?
C5 H5A 0.9300 . ?
C6 C7 1.388(7) . ?
C6 C8 1.508(8) . ?
C7 H7A 0.9300 . ?
C8 H8A 0.9600 . ?
C8 H8B 0.9600 . ?
C8 H8C 0.9600 . ?
C9 C10 1.494(7) . ?
C9 La1 3.052(5) 2_756 ?
C10 C11 1.383(7) . ?
C10 C15 1.387(7) . ?
C11 C12 1.381(8) . ?
C11 H11A 0.9300 . ?
C12 C13 1.380(9) . ?
C12 H12A 0.9300 . ?
C13 C14 1.365(9) . ?
C13 H13A 0.9300 . ?
C14 C15 1.388(7) . ?
C14 C16 1.513(9) . ?
C15 H15A 0.9300 . ?
C16 H16A 0.9600 . ?
C16 H16B 0.9600 . ?
C16 H16C 0.9600 . ?
C17 C18 1.498(7) . ?
C18 C23 1.374(7) . ?
C18 C19 1.387(7) . ?
C19 C20 1.377(9) . ?
C19 H19A 0.9300 . ?
C20 C21 1.360(11) . ?
C20 C24' 1.506(10) . ?
C20 H20 0.9300 . ?
C21 C22 1.358(10) . ?
C21 H21A 0.9300 . ?
C22 C23 1.390(8) . ?
C22 C24 1.500(8) . ?
C22 H22 0.9300 . ?
C23 H23A 0.9300 . ?
C24 H24A 0.9600 . ?
C24 H24B 0.9600 . ?
C24 H24C 0.9600 . ?
C24' H24D 0.9600 . ?
C24' H24E 0.9600 . ?
C24' H24F 0.9600 . ?
O7 C25' 1.429(9) . ?
O7 C25 1.444(8) . ?
O7 H7C 0.8500 . ?
O7 H7B 0.8500 . ?
C25 C26 1.509(9) . ?
C25 H25A 0.9700 . ?
C25 H25B 0.9700 . ?
C26 H26A 0.9600 . ?
C26 H26B 0.9600 . ?
C26 H26C 0.9600 . ?
C25' C26' 1.513(10) . ?
C25' H25C 0.9700 . ?
C25' H25D 0.9700 . ?
C26' H26D 0.9600 . ?
C26' H26E 0.9600 . ?
C26' H26F 0.9600 . ?
